data_4336411
loop_
_publ_author_name
'Lakshmi Kanta Das'
'Apurba Biswas'
'Jared S. Kinyon'
'Naresh S. Dalal'
'Haidong Zhou'
'Ashutosh Ghosh'

_publ_section_title
;
 Di-, Tri-, and Tetranuclear Nickel(II) Complexes with Oximato Bridges:
 Magnetism and Catecholase-like Activity of Two Tetranuclear Complexes
 Possessing Rhombic Topology
;
_journal_name_full 'Inorganic Chemistry'
_journal_page_first 11744
_journal_page_last 11757
_journal_paper_doi 10.1021/ic401020m
_journal_volume 52
_journal_year 2013
_chemical_formula_sum 'C32 H68 Cl2 N10 Ni4 O20'
_chemical_formula_weight 1218.62
_chemical_name_systematic
;
 ?
;
_space_group_IT_number 14
_symmetry_cell_setting monoclinic
_symmetry_space_group_name_Hall '-P 2yn'
_symmetry_space_group_name_H-M 'P 1 21/n 1'
_atom_sites_solution_hydrogens geom
_atom_sites_solution_primary direct
_atom_sites_solution_secondary difmap
_audit_creation_method SHELXL-97
_cell_angle_alpha 90.000
_cell_angle_beta 96.573(5)
_cell_angle_gamma 90.000
_cell_formula_units_Z 2
_cell_length_a 14.866(5)
_cell_length_b 10.451(5)
_cell_length_c 17.251(5)
_cell_measurement_reflns_used 18565
_cell_measurement_temperature 293(2)
_cell_measurement_theta_max 25.66
_cell_measurement_theta_min 1.71
_cell_volume 2662.6(17)
_computing_cell_refinement 'Bruker SMART'
_computing_data_collection 'Bruker SMART'
_computing_data_reduction 'Bruker SAINT'
_computing_molecular_graphics 'Ortep-3 for Windows (Farrugia, 1997)'
_computing_publication_material 'WINGX V1.80.03'
_computing_structure_refinement 'SHELXL-97 (Sheldrick, 1997)'
_computing_structure_solution 'SHELXS-97 (Sheldrick, 1990)'
_diffrn_ambient_temperature 293(2)
_diffrn_measured_fraction_theta_full 0.991
_diffrn_measured_fraction_theta_max 0.991
_diffrn_radiation_monochromator graphite
_diffrn_radiation_source 'fine-focus sealed tube'
_diffrn_radiation_type MoK\a
_diffrn_radiation_wavelength 0.71073
_diffrn_reflns_av_R_equivalents 0.0486
_diffrn_reflns_av_sigmaI/netI 0.0468
_diffrn_reflns_limit_h_max 18
_diffrn_reflns_limit_h_min -15
_diffrn_reflns_limit_k_max 12
_diffrn_reflns_limit_k_min -12
_diffrn_reflns_limit_l_max 20
_diffrn_reflns_limit_l_min -20
_diffrn_reflns_number 18565
_diffrn_reflns_theta_full 25.66
_diffrn_reflns_theta_max 25.66
_diffrn_reflns_theta_min 1.71
_exptl_absorpt_coefficient_mu 1.569
_exptl_absorpt_correction_T_max 0.7987
_exptl_absorpt_correction_T_min 0.6950
_exptl_absorpt_correction_type empirical
_exptl_absorpt_process_details SADABS
_exptl_crystal_colour Green
_exptl_crystal_density_diffrn 1.520
_exptl_crystal_description Rectangular
_exptl_crystal_F_000 1272
_exptl_crystal_size_max 0.25
_exptl_crystal_size_mid 0.20
_exptl_crystal_size_min 0.15
_refine_diff_density_max 0.662
_refine_diff_density_min -0.543
_refine_diff_density_rms 0.091
_refine_ls_extinction_method none
_refine_ls_goodness_of_fit_ref 1.042
_refine_ls_hydrogen_treatment mixed
_refine_ls_matrix_type full
_refine_ls_number_parameters 333
_refine_ls_number_reflns 4998
_refine_ls_number_restraints 33
_refine_ls_restrained_S_all 1.105
_refine_ls_R_factor_all 0.0701
_refine_ls_R_factor_gt 0.0493
_refine_ls_shift/su_max 0.002
_refine_ls_shift/su_mean 0.000
_refine_ls_structure_factor_coef Fsqd
_refine_ls_weighting_details 'calc w=1/[\s^2^(Fo^2^)+(0.0845P)^2^+1.7500P] where P=(Fo^2^+2Fc^2^)/3'
_refine_ls_weighting_scheme calc
_refine_ls_wR_factor_gt 0.1332
_refine_ls_wR_factor_ref 0.1485
_reflns_number_gt 3756
_reflns_number_total 4998
_reflns_threshold_expression >2sigma(I)
_cod_data_source_file ic401020m_si_002_3.cif
_cod_data_source_block 3
_cod_original_sg_symbol_H-M 'P 21/n'
_cod_database_code 4336411

loop_
_symmetry_equiv_pos_as_xyz
'x, y, z'
'-x+1/2, y+1/2, -z+1/2'
'-x, -y, -z'
'x-1/2, -y-1/2, z-1/2'

loop_
_atom_site_label
_atom_site_type_symbol
_atom_site_fract_x
_atom_site_fract_y
_atom_site_fract_z
_atom_site_U_iso_or_equiv
_atom_site_adp_type
_atom_site_occupancy
_atom_site_symmetry_multiplicity
_atom_site_calc_flag
_atom_site_refinement_flags
Ni1 Ni 0.46166(4) 0.63545(4) 0.48556(3) 0.03606(19) Uani 1 1 d .
Ni2 Ni 0.66489(4) 0.57556(5) 0.42007(3) 0.03895(19) Uani 1 1 d .
C1 C 0.6981(3) 0.7620(5) 0.3034(3) 0.0611(14) Uani 1 1 d .
H1A H 0.7008 0.8374 0.3363 0.073 Uiso 1 1 calc R
H1B H 0.6891 0.7894 0.2493 0.073 Uiso 1 1 calc R
C2 C 0.7845(4) 0.6880(6) 0.3185(3) 0.0691(16) Uani 1 1 d .
H2A H 0.7821 0.6143 0.2841 0.083 Uiso 1 1 calc R
H2B H 0.8347 0.7414 0.3071 0.083 Uiso 1 1 calc R
C3 C 0.8646(4) 0.5330(6) 0.4061(4) 0.0678(15) Uani 1 1 d .
H3A H 0.8386 0.4658 0.3718 0.081 Uiso 1 1 calc R
H3B H 0.8695 0.5000 0.4590 0.081 Uiso 1 1 calc R
C4 C 0.9597(4) 0.5611(7) 0.3858(5) 0.097(2) Uani 1 1 d .
H4A H 0.9559 0.6045 0.3364 0.145 Uiso 1 1 calc R
H4B H 0.9921 0.4822 0.3825 0.145 Uiso 1 1 calc R
H4C H 0.9909 0.6142 0.4255 0.145 Uiso 1 1 calc R
C5 C 0.8355(4) 0.7503(5) 0.4511(3) 0.0666(15) Uani 1 1 d .
H5A H 0.7912 0.8189 0.4467 0.080 Uiso 1 1 calc R
H5B H 0.8897 0.7826 0.4315 0.080 Uiso 1 1 calc R
C6 C 0.8579(5) 0.7194(7) 0.5351(4) 0.088(2) Uani 1 1 d .
H6A H 0.8063 0.6813 0.5546 0.131 Uiso 1 1 calc R
H6B H 0.8743 0.7964 0.5636 0.131 Uiso 1 1 calc R
H6C H 0.9078 0.6605 0.5413 0.131 Uiso 1 1 calc R
C7 C 0.6382(4) 0.9342(5) 0.5851(4) 0.0708(16) Uani 1 1 d .
H7A H 0.6710 0.9502 0.5412 0.106 Uiso 1 1 calc R
H7B H 0.6786 0.8993 0.6272 0.106 Uiso 1 1 calc R
H7C H 0.6131 1.0130 0.6015 0.106 Uiso 1 1 calc R
C8 C 0.5642(3) 0.8420(4) 0.5625(3) 0.0451(11) Uani 1 1 d .
C9 C 0.4749(3) 0.8497(4) 0.5872(3) 0.0477(11) Uani 1 1 d .
C10 C 0.4535(5) 0.9487(5) 0.6444(4) 0.084(2) Uani 1 1 d .
H10A H 0.3906 0.9435 0.6517 0.127 Uiso 1 1 calc R
H10B H 0.4664 1.0320 0.6249 0.127 Uiso 1 1 calc R
H10C H 0.4899 0.9344 0.6933 0.127 Uiso 1 1 calc R
C11 C 0.3387(4) 0.7698(6) 0.2640(3) 0.0719(16) Uani 1 1 d .
H11A H 0.3893 0.8173 0.2490 0.108 Uiso 1 1 calc R
H11B H 0.2877 0.8259 0.2650 0.108 Uiso 1 1 calc R
H11C H 0.3235 0.7025 0.2269 0.108 Uiso 1 1 calc R
C12 C 0.3631(3) 0.7136(4) 0.3429(3) 0.0436(10) Uani 1 1 d .
C13 C 0.3004(3) 0.6309(4) 0.3768(3) 0.0437(10) Uani 1 1 d .
C14 C 0.2085(4) 0.5973(5) 0.3402(3) 0.0658(15) Uani 1 1 d .
H14A H 0.1788 0.5451 0.3754 0.099 Uiso 1 1 calc R
H14B H 0.2130 0.5508 0.2928 0.099 Uiso 1 1 calc R
H14C H 0.1742 0.6741 0.3286 0.099 Uiso 1 1 calc R
C15 C 0.6710(8) 0.6158(10) 0.0853(7) 0.127(4) Uani 1 1 d .
C16 C 0.6487(13) 0.6600(15) 0.0120(8) 0.302(13) Uani 1 1 d .
H16A H 0.6376 0.7504 0.0136 0.454 Uiso 1 1 calc R
H16B H 0.5952 0.6172 -0.0113 0.454 Uiso 1 1 calc R
H16C H 0.6977 0.6438 -0.0185 0.454 Uiso 1 1 calc R
N1 N 0.6226(3) 0.6792(4) 0.3204(2) 0.0498(10) Uani 1 1 d .
H1C H 0.6070 0.6258 0.2801 0.060 Uiso 1 1 calc R
H1D H 0.5740 0.7271 0.3279 0.060 Uiso 1 1 calc R
N2 N 0.7998(3) 0.6446(4) 0.4004(2) 0.0498(10) Uani 1 1 d .
N3 N 0.3333(2) 0.5870(3) 0.4453(2) 0.0384(8) Uani 1 1 d .
N4 N 0.5723(3) 0.7447(3) 0.5165(2) 0.0397(8) Uani 1 1 d .
N5 N 0.6959(9) 0.5773(11) 0.1438(7) 0.198(5) Uani 1 1 d .
O1 O 0.53655(19) 0.5062(2) 0.43208(16) 0.0365(6) Uani 1 1 d .
H1 H 0.5051 0.4785 0.3819 0.044 Uiso 1 1 calc R
O2 O 0.2801(2) 0.5180(3) 0.48410(18) 0.0482(8) Uani 1 1 d .
O3 O 0.4368(2) 0.7421(3) 0.38005(18) 0.0457(7) Uani 1 1 d .
O4 O 0.4140(2) 0.7732(3) 0.56134(19) 0.0506(8) Uani 1 1 d .
O5 O 0.6494(2) 0.7322(3) 0.48705(19) 0.0486(8) Uani 1 1 d .
O6 O 0.6790(3) 0.4049(3) 0.3476(2) 0.0572(9) Uani 1 1 d D
H6D H 0.648(3) 0.391(5) 0.3033(16) 0.069 Uiso 1 1 d D
H6E H 0.666(4) 0.345(4) 0.380(2) 0.069 Uiso 1 1 d D
Cl1 Cl 0.44513(13) 0.41259(18) 0.22065(11) 0.0948(6) Uani 1 1 d D
O11A O 0.4801(9) 0.5185(11) 0.2613(8) 0.087(4) Uiso 0.33 1 d PD
O12A O 0.3534(9) 0.4401(14) 0.1796(9) 0.093(4) Uiso 0.33 1 d PD
O13A O 0.4037(12) 0.3421(16) 0.2947(8) 0.128(6) Uiso 0.33 1 d PD
O14A O 0.4944(13) 0.3202(18) 0.1919(14) 0.172(9) Uiso 0.33 1 d PD
O11B O 0.3872(11) 0.3921(15) 0.1567(8) 0.095(4) Uiso 0.33 1 d PD
O12B O 0.5425(9) 0.437(2) 0.2091(12) 0.154(8) Uiso 0.33 1 d PD
O13B O 0.4252(13) 0.4859(17) 0.2846(9) 0.133(6) Uiso 0.33 1 d PD
O14B O 0.4636(13) 0.2756(13) 0.2596(11) 0.141(7) Uiso 0.33 1 d PD
O11C O 0.4738(13) 0.5507(13) 0.2041(12) 0.141(7) Uiso 0.33 1 d PD
O12C O 0.4468(15) 0.3585(17) 0.1432(8) 0.131(6) Uiso 0.33 1 d PD
O13C O 0.5173(13) 0.351(2) 0.2672(12) 0.160(8) Uiso 0.33 1 d PD
O14C O 0.3588(12) 0.419(3) 0.2458(17) 0.220(13) Uiso 0.33 1 d PD

loop_
_atom_site_aniso_label
_atom_site_aniso_U_11
_atom_site_aniso_U_22
_atom_site_aniso_U_33
_atom_site_aniso_U_23
_atom_site_aniso_U_13
_atom_site_aniso_U_12
Ni1 0.0413(3) 0.0254(3) 0.0427(3) -0.0015(2) 0.0105(2) 0.0000(2)
Ni2 0.0432(4) 0.0331(3) 0.0427(3) 0.0014(2) 0.0138(3) -0.0002(2)
C1 0.061(3) 0.057(3) 0.067(3) 0.024(3) 0.016(3) -0.003(3)
C2 0.057(3) 0.082(4) 0.071(4) 0.023(3) 0.020(3) 0.005(3)
C3 0.049(3) 0.066(3) 0.090(4) 0.010(3) 0.016(3) 0.004(3)
C4 0.059(4) 0.117(6) 0.120(6) 0.029(5) 0.034(4) 0.020(4)
C5 0.051(3) 0.064(3) 0.087(4) 0.005(3) 0.021(3) -0.011(3)
C6 0.078(4) 0.094(5) 0.089(5) 0.002(4) 0.002(4) -0.019(4)
C7 0.068(4) 0.058(3) 0.087(4) -0.024(3) 0.009(3) -0.012(3)
C8 0.057(3) 0.033(2) 0.046(3) -0.0065(19) 0.012(2) -0.003(2)
C9 0.063(3) 0.031(2) 0.051(3) -0.0050(19) 0.016(2) -0.001(2)
C10 0.101(5) 0.054(3) 0.107(5) -0.035(3) 0.050(4) -0.013(3)
C11 0.079(4) 0.071(4) 0.066(4) 0.023(3) 0.006(3) -0.012(3)
C12 0.052(3) 0.031(2) 0.048(3) 0.0043(19) 0.008(2) 0.0052(19)
C13 0.045(3) 0.036(2) 0.050(3) -0.001(2) 0.005(2) 0.0013(19)
C14 0.062(4) 0.067(3) 0.066(4) 0.010(3) -0.007(3) -0.012(3)
C15 0.154(9) 0.103(6) 0.115(8) -0.039(6) -0.030(7) 0.014(6)
C16 0.49(3) 0.242(18) 0.141(12) -0.016(12) -0.096(16) 0.16(2)
N1 0.050(2) 0.052(2) 0.049(2) 0.0096(18) 0.0104(18) 0.0035(18)
N2 0.048(2) 0.050(2) 0.053(2) 0.0106(19) 0.0145(19) 0.0008(18)
N3 0.047(2) 0.0299(16) 0.040(2) 0.0021(15) 0.0099(16) 0.0017(15)
N4 0.048(2) 0.0317(17) 0.041(2) -0.0027(15) 0.0104(17) -0.0003(16)
N5 0.240(13) 0.180(11) 0.158(10) -0.057(8) -0.045(9) 0.019(9)
O1 0.0432(17) 0.0296(13) 0.0378(15) -0.0015(12) 0.0094(12) 0.0002(12)
O2 0.0441(18) 0.0492(17) 0.0521(19) 0.0110(15) 0.0092(15) -0.0072(14)
O3 0.053(2) 0.0325(15) 0.0530(19) 0.0077(13) 0.0122(16) 0.0013(14)
O4 0.055(2) 0.0362(15) 0.064(2) -0.0096(15) 0.0208(16) 0.0005(15)
O5 0.0463(19) 0.0412(16) 0.061(2) -0.0122(14) 0.0163(16) -0.0059(14)
O6 0.066(2) 0.0479(18) 0.062(2) -0.0079(17) 0.0263(19) 0.0003(17)
Cl1 0.0870(12) 0.0960(12) 0.0973(13) -0.0503(10) -0.0070(10) 0.0046(10)

loop_
_atom_type_symbol
_atom_type_description
_atom_type_scat_dispersion_real
_atom_type_scat_dispersion_imag
_atom_type_scat_source
C C 0.0033 0.0016 'International Tables Vol C Tables 4.2.6.8 and 6.1.1.4'
H H 0.0000 0.0000 'International Tables Vol C Tables 4.2.6.8 and 6.1.1.4'
N N 0.0061 0.0033 'International Tables Vol C Tables 4.2.6.8 and 6.1.1.4'
O O 0.0106 0.0060 'International Tables Vol C Tables 4.2.6.8 and 6.1.1.4'
Cl Cl 0.1484 0.1585 'International Tables Vol C Tables 4.2.6.8 and 6.1.1.4'
Ni Ni 0.3393 1.1124 'International Tables Vol C Tables 4.2.6.8 and 6.1.1.4'

loop_
_geom_angle_atom_site_label_1
_geom_angle_atom_site_label_2
_geom_angle_atom_site_label_3
_geom_angle
_geom_angle_site_symmetry_1
_geom_angle_site_symmetry_3
N3 Ni1 N4 160.07(14) . .
N3 Ni1 O1 102.84(13) . .
N4 Ni1 O1 91.34(13) . .
N3 Ni1 O1 89.64(12) . 3_666
N4 Ni1 O1 106.22(13) . 3_666
O1 Ni1 O1 82.57(12) . 3_666
N3 Ni1 O4 90.72(13) . .
N4 Ni1 O4 76.91(14) . .
O1 Ni1 O4 165.45(13) . .
O1 Ni1 O4 92.39(12) 3_666 .
N3 Ni1 O3 76.87(13) . .
N4 Ni1 O3 89.21(13) . .
O1 Ni1 O3 90.58(11) . .
O1 Ni1 O3 163.18(12) 3_666 .
O4 Ni1 O3 97.71(12) . .
O2 Ni2 O5 89.21(14) 3_666 .
O2 Ni2 N1 173.66(14) 3_666 .
O5 Ni2 N1 90.43(15) . .
O2 Ni2 O1 92.31(12) 3_666 .
O5 Ni2 O1 93.39(11) . .
N1 Ni2 O1 94.04(14) . .
O2 Ni2 N2 89.64(13) 3_666 .
O5 Ni2 N2 89.32(14) . .
N1 Ni2 N2 84.02(15) . .
O1 Ni2 N2 176.68(13) . .
O2 Ni2 O6 90.94(14) 3_666 .
O5 Ni2 O6 178.91(13) . .
N1 Ni2 O6 89.54(15) . .
O1 Ni2 O6 85.53(12) . .
N2 Ni2 O6 91.76(14) . .
N1 C1 C2 108.7(4) . .
N1 C1 H1A 110.0 . .
C2 C1 H1A 110.0 . .
N1 C1 H1B 110.0 . .
C2 C1 H1B 110.0 . .
H1A C1 H1B 108.3 . .
N2 C2 C1 111.1(4) . .
N2 C2 H2A 109.4 . .
C1 C2 H2A 109.4 . .
N2 C2 H2B 109.4 . .
C1 C2 H2B 109.4 . .
H2A C2 H2B 108.0 . .
N2 C3 C4 116.0(5) . .
N2 C3 H3A 108.3 . .
C4 C3 H3A 108.3 . .
N2 C3 H3B 108.3 . .
C4 C3 H3B 108.3 . .
H3A C3 H3B 107.4 . .
C3 C4 H4A 109.5 . .
C3 C4 H4B 109.5 . .
H4A C4 H4B 109.5 . .
C3 C4 H4C 109.5 . .
H4A C4 H4C 109.5 . .
H4B C4 H4C 109.5 . .
N2 C5 C6 116.3(5) . .
N2 C5 H5A 108.2 . .
C6 C5 H5A 108.2 . .
N2 C5 H5B 108.2 . .
C6 C5 H5B 108.2 . .
H5A C5 H5B 107.4 . .
C5 C6 H6A 109.5 . .
C5 C6 H6B 109.5 . .
H6A C6 H6B 109.5 . .
C5 C6 H6C 109.5 . .
H6A C6 H6C 109.5 . .
H6B C6 H6C 109.5 . .
C8 C7 H7A 109.5 . .
C8 C7 H7B 109.5 . .
H7A C7 H7B 109.5 . .
C8 C7 H7C 109.5 . .
H7A C7 H7C 109.5 . .
H7B C7 H7C 109.5 . .
N4 C8 C9 112.1(4) . .
N4 C8 C7 123.4(4) . .
C9 C8 C7 124.5(4) . .
O4 C9 C8 120.8(4) . .
O4 C9 C10 118.7(5) . .
C8 C9 C10 120.6(5) . .
C9 C10 H10A 109.5 . .
C9 C10 H10B 109.5 . .
H10A C10 H10B 109.5 . .
C9 C10 H10C 109.5 . .
H10A C10 H10C 109.5 . .
H10B C10 H10C 109.5 . .
C12 C11 H11A 109.5 . .
C12 C11 H11B 109.5 . .
H11A C11 H11B 109.5 . .
C12 C11 H11C 109.5 . .
H11A C11 H11C 109.5 . .
H11B C11 H11C 109.5 . .
O3 C12 C13 120.5(4) . .
O3 C12 C11 119.1(4) . .
C13 C12 C11 120.4(4) . .
N3 C13 C12 112.6(4) . .
N3 C13 C14 122.2(4) . .
C12 C13 C14 125.2(4) . .
C13 C14 H14A 109.5 . .
C13 C14 H14B 109.5 . .
H14A C14 H14B 109.5 . .
C13 C14 H14C 109.5 . .
H14A C14 H14C 109.5 . .
H14B C14 H14C 109.5 . .
N5 C15 C16 174.3(17) . .
C15 C16 H16A 109.5 . .
C15 C16 H16B 109.5 . .
H16A C16 H16B 109.5 . .
C15 C16 H16C 109.5 . .
H16A C16 H16C 109.5 . .
H16B C16 H16C 109.5 . .
C1 N1 Ni2 107.9(3) . .
C1 N1 H1C 110.1 . .
Ni2 N1 H1C 110.1 . .
C1 N1 H1D 110.1 . .
Ni2 N1 H1D 110.1 . .
H1C N1 H1D 108.4 . .
C5 N2 C2 110.1(4) . .
C5 N2 C3 111.0(4) . .
C2 N2 C3 109.0(4) . .
C5 N2 Ni2 115.5(3) . .
C2 N2 Ni2 101.9(3) . .
C3 N2 Ni2 108.9(3) . .
O2 N3 C13 118.0(4) . .
O2 N3 Ni1 124.4(3) . .
C13 N3 Ni1 117.6(3) . .
C8 N4 O5 117.3(4) . .
C8 N4 Ni1 118.1(3) . .
O5 N4 Ni1 124.2(2) . .
Ni1 O1 Ni1 97.43(12) . 3_666
Ni1 O1 Ni2 111.75(12) . .
Ni1 O1 Ni2 112.49(13) 3_666 .
Ni1 O1 H1 111.5 . .
Ni1 O1 H1 111.5 3_666 .
Ni2 O1 H1 111.5 . .
N3 O2 Ni2 118.4(2) . 3_666
C12 O3 Ni1 111.9(3) . .
C9 O4 Ni1 112.0(3) . .
N4 O5 Ni2 117.5(2) . .
Ni2 O6 H6D 125(4) . .
Ni2 O6 H6E 100(4) . .
H6D O6 H6E 108(3) . .
O11B Cl1 O14A 84.6(11) . .
O11B Cl1 O11A 135.9(9) . .
O14A Cl1 O11A 125.2(11) . .
O11B Cl1 O13B 124.3(10) . .
O14A Cl1 O13B 149.1(12) . .
O11A Cl1 O13B 42.5(8) . .
O11B Cl1 O14C 74.8(12) . .
O14A Cl1 O14C 135.0(14) . .
O11A Cl1 O14C 96.2(12) . .
O13B Cl1 O14C 56.4(12) . .
O11B Cl1 O13C 140.3(11) . .
O14A Cl1 O13C 58.3(11) . .
O11A Cl1 O13C 81.9(10) . .
O13B Cl1 O13C 90.9(11) . .
O14C Cl1 O13C 120.4(12) . .
O11B Cl1 O12C 41.9(8) . .
O14A Cl1 O12C 46.5(10) . .
O11A Cl1 O12C 137.3(10) . .
O13B Cl1 O12C 164.4(11) . .
O14C Cl1 O12C 114.6(12) . .
O13C Cl1 O12C 104.7(10) . .
O11B Cl1 O12A 34.1(8) . .
O14A Cl1 O12A 118.2(10) . .
O11A Cl1 O12A 110.9(8) . .
O13B Cl1 O12A 90.2(10) . .
O14C Cl1 O12A 47.0(11) . .
O13C Cl1 O12A 161.4(11) . .
O12C Cl1 O12A 75.5(9) . .
O11B Cl1 O12B 117.1(10) . .
O14A Cl1 O12B 59.7(11) . .
O11A Cl1 O12B 67.8(9) . .
O13B Cl1 O12B 107.9(10) . .
O14C Cl1 O12B 164.0(13) . .
O13C Cl1 O12B 58.3(10) . .
O12C Cl1 O12B 79.9(11) . .
O12A Cl1 O12B 138.3(10) . .
O11B Cl1 O11C 99.3(10) . .
O14A Cl1 O11C 115.6(12) . .
O11A Cl1 O11C 41.2(8) . .
O13B Cl1 O11C 73.9(11) . .
O14C Cl1 O11C 107.1(11) . .
O13C Cl1 O11C 108.8(10) . .
O12C Cl1 O11C 99.2(9) . .
O12A Cl1 O11C 89.3(9) . .
O12B Cl1 O11C 61.9(10) . .
O11B Cl1 O14B 105.5(9) . .
O14A Cl1 O14B 55.5(11) . .
O11A Cl1 O14B 118.1(9) . .
O13B Cl1 O14B 101.6(9) . .
O14C Cl1 O14B 91.9(13) . .
O13C Cl1 O14B 43.2(10) . .
O12C Cl1 O14B 91.0(10) . .
O12A Cl1 O14B 118.6(9) . .
O12B Cl1 O14B 94.8(9) . .
O11C Cl1 O14B 152.0(10) . .
O11B Cl1 O13A 107.8(9) . .
O14A Cl1 O13A 103.4(10) . .
O11A Cl1 O13A 96.7(8) . .
O13B Cl1 O13A 60.3(10) . .
O14C Cl1 O13A 49.3(11) . .
O13C Cl1 O13A 71.6(11) . .
O12C Cl1 O13A 125.7(10) . .
O12A Cl1 O13A 92.9(8) . .
O12B Cl1 O13A 128.7(10) . .
O11C Cl1 O13A 134.1(10) . .
O14B Cl1 O13A 48.3(8) . .
O13B O11A O11C 120(2) . .
O13B O11A Cl1 70.0(10) . .
O11C O11A Cl1 77.8(10) . .
O13B O11A O12B 125.9(13) . .
O11C O11A O12B 68.6(14) . .
Cl1 O11A O12B 59.8(7) . .
O11B O12A O14C 111.9(19) . .
O11B O12A Cl1 62.9(10) . .
O14C O12A Cl1 62.5(9) . .
O11B O12A O12C 13.5(12) . .
O14C O12A O12C 106.5(13) . .
Cl1 O12A O12C 51.3(6) . .
O14C O13A O14B 110.6(14) . .
O14C O13A O13B 54.7(14) . .
O14B O13A O13B 107.4(12) . .
O14C O13A Cl1 55.2(8) . .
O14B O13A Cl1 63.4(8) . .
O13B O13A Cl1 51.8(6) . .
O14C O13A O13C 103.0(11) . .
O14B O13A O13C 38.1(10) . .
O13B O13A O13C 73.1(11) . .
Cl1 O13A O13C 48.1(6) . .
O12C O14A Cl1 72.1(11) . .
O12C O14A O13C 135.5(16) . .
Cl1 O14A O13C 63.7(9) . .
O12C O14A O14B 121(2) . .
Cl1 O14A O14B 71.5(10) . .
O13C O14A O14B 48.4(13) . .
O12C O14A O12B 96(2) . .
Cl1 O14A O12B 65.8(10) . .
O13C O14A O12B 61.8(14) . .
O14B O14A O12B 108.6(16) . .
O12C O14A O11B 29.8(10) . .
Cl1 O14A O11B 47.6(7) . .
O13C O14A O11B 109.9(11) . .
O14B O14A O11B 93.4(11) . .
O12B O14A O11B 96.7(12) . .
O12A O11B O12C 155(2) . .
O12A O11B Cl1 83.1(13) . .
O12C O11B Cl1 75.3(11) . .
O12A O11B O14C 40.1(13) . .
O12C O11B O14C 126.6(15) . .
Cl1 O11B O14C 54.4(8) . .
O12A O11B O14A 130.1(15) . .
O12C O11B O14A 33.2(11) . .
Cl1 O11B O14A 47.8(7) . .
O14C O11B O14A 93.9(11) . .
O14A O12B O13C 56.4(12) . .
O14A O12B Cl1 54.5(7) . .
O13C O12B Cl1 57.8(8) . .
O14A O12B O11C 109.3(12) . .
O13C O12B O11C 107.1(13) . .
Cl1 O12B O11C 60.2(8) . .
O14A O12B O11A 105.3(10) . .
O13C O12B O11A 74.0(12) . .
Cl1 O12B O11A 52.4(6) . .
O11C O12B O11A 38.1(8) . .
O11A O13B O14C 124.4(17) . .
O11A O13B Cl1 67.5(10) . .
O14C O13B Cl1 61.8(9) . .
O11A O13B O13A 123.9(15) . .
O14C O13B O13A 52.8(14) . .
Cl1 O13B O13A 67.9(8) . .
O11A O13B O11C 30.5(12) . .
O14C O13B O11C 98.7(14) . .
Cl1 O13B O11C 56.6(8) . .
O13A O13B O11C 124.4(11) . .
O13C O14B O13A 94.7(18) . .
O13C O14B O14A 64.0(14) . .
O13A O14B O14A 120.8(12) . .
O13C O14B Cl1 60.1(9) . .
O13A O14B Cl1 68.2(8) . .
O14A O14B Cl1 53.1(7) . .
O11A O11C Cl1 61.1(9) . .
O11A O11C O12B 73.3(14) . .
Cl1 O11C O12B 57.9(7) . .
O11A O11C O13B 29.5(11) . .
Cl1 O11C O13B 49.5(6) . .
O12B O11C O13B 89.3(10) . .
O11B O12C O14A 117.0(18) . .
O11B O12C Cl1 62.8(9) . .
O14A O12C Cl1 61.4(9) . .
O11B O12C O12A 11.2(10) . .
O14A O12C O12A 110.9(13) . .
Cl1 O12C O12A 53.2(6) . .
O14B O13C O14A 67.5(16) . .
O14B O13C Cl1 76.7(12) . .
O14A O13C Cl1 58.0(8) . .
O14B O13C O12B 126.8(18) . .
O14A O13C O12B 61.8(14) . .
Cl1 O13C O12B 63.9(9) . .
O14B O13C O13A 47.1(13) . .
O14A O13C O13A 95.8(14) . .
Cl1 O13C O13A 60.2(8) . .
O12B O13C O13A 123.1(11) . .
O12A O14C O13A 137(2) . .
O12A O14C O13B 111.3(19) . .
O13A O14C O13B 72.5(18) . .
O12A O14C Cl1 70.5(11) . .
O13A O14C Cl1 75.5(12) . .
O13B O14C Cl1 61.8(10) . .
O12A O14C O11B 28.0(9) . .
O13A O14C O11B 109.2(16) . .
O13B O14C O11B 107.7(13) . .
Cl1 O14C O11B 50.8(7) . .

loop_
_geom_bond_atom_site_label_1
_geom_bond_atom_site_label_2
_geom_bond_distance
_geom_bond_site_symmetry_2
Ni1 N3 2.019(4) .
Ni1 N4 2.023(4) .
Ni1 O1 2.037(3) .
Ni1 O1 2.050(3) 3_666
Ni1 O4 2.120(3) .
Ni1 O3 2.130(3) .
Ni2 O2 2.012(3) 3_666
Ni2 O5 2.032(3) .
Ni2 N1 2.068(4) .
Ni2 O1 2.073(3) .
Ni2 N2 2.193(4) .
Ni2 O6 2.202(3) .
C1 N1 1.473(6) .
C1 C2 1.496(7) .
C1 H1A 0.9700 .
C1 H1B 0.9700 .
C2 N2 1.478(6) .
C2 H2A 0.9700 .
C2 H2B 0.9700 .
C3 N2 1.509(7) .
C3 C4 1.523(8) .
C3 H3A 0.9700 .
C3 H3B 0.9700 .
C4 H4A 0.9600 .
C4 H4B 0.9600 .
C4 H4C 0.9600 .
C5 N2 1.470(7) .
C5 C6 1.484(8) .
C5 H5A 0.9700 .
C5 H5B 0.9700 .
C6 H6A 0.9600 .
C6 H6B 0.9600 .
C6 H6C 0.9600 .
C7 C8 1.482(7) .
C7 H7A 0.9600 .
C7 H7B 0.9600 .
C7 H7C 0.9600 .
C8 N4 1.304(5) .
C8 C9 1.443(7) .
C9 O4 1.252(5) .
C9 C10 1.488(7) .
C10 H10A 0.9600 .
C10 H10B 0.9600 .
C10 H10C 0.9600 .
C11 C12 1.489(7) .
C11 H11A 0.9600 .
C11 H11B 0.9600 .
C11 H11C 0.9600 .
C12 O3 1.241(5) .
C12 C13 1.443(6) .
C13 N3 1.309(5) .
C13 C14 1.480(7) .
C14 H14A 0.9600 .
C14 H14B 0.9600 .
C14 H14C 0.9600 .
C15 N5 1.110(13) .
C15 C16 1.352(14) .
C16 H16A 0.9600 .
C16 H16B 0.9600 .
C16 H16C 0.9600 .
N1 H1C 0.9000 .
N1 H1D 0.9000 .
N3 O2 1.309(4) .
N4 O5 1.312(5) .
O1 Ni1 2.050(3) 3_666
O1 H1 0.9800 .
O2 Ni2 2.012(3) 3_666
O6 H6D 0.86(2) .
O6 H6E 0.87(2) .
Cl1 O11B 1.337(11) .
Cl1 O14A 1.342(12) .
Cl1 O11A 1.380(10) .
Cl1 O13B 1.403(12) .
Cl1 O14C 1.402(14) .
Cl1 O13C 1.418(13) .
Cl1 O12C 1.454(13) .
Cl1 O12A 1.491(11) .
Cl1 O12B 1.504(13) .
Cl1 O11C 1.541(13) .
Cl1 O14B 1.592(12) .
Cl1 O13A 1.653(12) .
O11A O13B 1.01(2) .
O11A O11C 1.038(19) .
O11A O12B 1.61(2) .
O12A O11B 0.842(18) .
O12A O14C 1.16(3) .
O12A O12C 1.80(2) .
O13A O14C 1.29(3) .
O13A O14B 1.33(2) .
O13A O13B 1.55(2) .
O13A O13C 1.81(3) .
O14A O12C 1.11(2) .
O14A O13C 1.35(2) .
O14A O14B 1.38(2) .
O14A O12B 1.42(2) .
O14A O11B 1.80(2) .
O11B O12C 1.00(2) .
O11B O14C 1.66(2) .
O12B O13C 1.42(2) .
O12B O11C 1.57(2) .
O13B O14C 1.33(3) .
O13B O11C 1.77(3) .
O14B O13C 1.12(2) .
